data_1522008
loop_
_publ_author_name
'Tang, C.C.'
'Fan, S.-S.'
'Zhu, M.-J.'

_publ_section_title
;
 Structure and magnetic properties of Ce Cr2 Si2 C
;
_journal_name_full 'Journal of Alloys Compd.'
_journal_page_first 1
_journal_page_last 4
_journal_volume 299
_journal_year 2000
_chemical_formula_sum 'C Ce Cr2 Si2'
_chemical_name_systematic 'Ce Cr2 Si2 C'
_space_group_IT_number 123
_symmetry_space_group_name_Hall '-P 4 2'
_symmetry_space_group_name_H-M 'P 4/m m m'
_cell_angle_alpha 90
_cell_angle_beta 90
_cell_angle_gamma 90
_cell_formula_units_Z 1
_cell_length_a 4.014
_cell_length_b 4.014
_cell_length_c 5.287
_cell_volume 85.185
_citation_journal_id_ASTM JALCEU
_cod_data_source_file Tang_JALCEU_2000_1288.cif
_cod_data_source_block C1Ce1Cr2Si2
_cod_original_cell_volume 85.18518
_cod_original_formula_sum 'C1 Ce1 Cr2 Si2'
_cod_database_code 1522008

loop_
_symmetry_equiv_pos_as_xyz
x,y,z
-y,x,z
-x,-y,z
y,-x,z
x,-y,-z
y,x,-z
-x,y,-z
-y,-x,-z
-x,-y,-z
y,-x,-z
x,y,-z
-y,x,-z
-x,y,z
-y,-x,z
x,-y,z
y,x,z

loop_
_atom_site_label
_atom_site_type_symbol
_atom_site_fract_x
_atom_site_fract_y
_atom_site_fract_z
_atom_site_occupancy
_atom_site_U_iso_or_equiv
Ce1 Ce 0 0 0 1 0.0
Si1 Si 0.5 0.5 0.224 1 0.0
Cr1 Cr 0 0.5 0.5 1 0.0
C1 C 0 0 0.5 1 0.0
